data_4123803
loop_
_publ_author_name
'Creutz, Sidney E.'
'Peters, Jonas C.'

_publ_section_title
;
 Diiron Bridged-Thiolate Complexes That Bind N2 at the Fe(II)Fe(II),
 Fe(II)Fe(I), and Fe(I)Fe(I) Redox States.
;
_journal_issue 23
_journal_name_full 'Journal of the American Chemical Society'
_journal_page_first 7310
_journal_page_last 7313
_journal_paper_doi 10.1021/jacs.5b04738
_journal_volume 137
_journal_year 2015
_chemical_formula_moiety 'C54 H75 Fe2 N4 P4 S Si2, C16 H32 Na O8'
_chemical_formula_sum 'C70 H107 Fe2 N4 Na O8 P4 S Si2'
_chemical_formula_weight 1479.40
_space_group_crystal_system triclinic
_space_group_IT_number 2
_space_group_name_Hall '-P 1'
_space_group_name_H-M_alt 'P -1'
_symmetry_space_group_name_Hall '-P 1'
_symmetry_space_group_name_H-M 'P -1'
_atom_sites_solution_hydrogens geom
_audit_creation_date 2015-04-02
_audit_creation_method
;
Olex2 1.2
(compiled 2015.01.26 svn.r3150 for OlexSys, GUI svn.r4998)
;
_cell_angle_alpha 72.636(2)
_cell_angle_beta 73.491(3)
_cell_angle_gamma 77.740(3)
_cell_formula_units_Z 2
_cell_length_a 13.3999(6)
_cell_length_b 15.4526(7)
_cell_length_c 21.3794(9)
_cell_measurement_reflns_used 9995
_cell_measurement_temperature 100(2)
_cell_measurement_theta_max 28.95
_cell_measurement_theta_min 2.25
_cell_volume 4011.4(3)
_computing_cell_refinement 'SAINT v8.34A (Bruker, 2013)'
_computing_data_reduction 'SAINT v8.34A (Bruker, 2013)'
_computing_molecular_graphics 'Olex2 (Dolomanov et al., 2009)'
_computing_publication_material 'Olex2 (Dolomanov et al., 2009)'
_computing_structure_refinement 'ShelXL (Sheldrick, 2008)'
_diffrn_ambient_temperature 100.01
_diffrn_measured_fraction_theta_full 0.999
_diffrn_measured_fraction_theta_max 0.997
_diffrn_measurement_device_type 'Bruker APEX-II CCD'
_diffrn_measurement_method '\f and \w scans'
_diffrn_radiation_type MoK\a
_diffrn_radiation_wavelength 0.71073
_diffrn_reflns_av_R_equivalents 0.0586
_diffrn_reflns_av_unetI/netI 0.0287
_diffrn_reflns_laue_measured_fraction_full 0.999
_diffrn_reflns_laue_measured_fraction_max 0.997
_diffrn_reflns_limit_h_max 19
_diffrn_reflns_limit_h_min -19
_diffrn_reflns_limit_k_max 22
_diffrn_reflns_limit_k_min -22
_diffrn_reflns_limit_l_max 30
_diffrn_reflns_limit_l_min -30
_diffrn_reflns_number 274074
_diffrn_reflns_point_group_measured_fraction_full 0.999
_diffrn_reflns_point_group_measured_fraction_max 0.997
_diffrn_reflns_theta_full 25.242
_diffrn_reflns_theta_max 30.597
_diffrn_reflns_theta_min 1.971
_diffrn_standards_number 0
_exptl_absorpt_coefficient_mu 0.553
_exptl_absorpt_correction_T_max 0.7460
_exptl_absorpt_correction_T_min 0.6604
_exptl_absorpt_correction_type multi-scan
_exptl_absorpt_process_details
;
SADABS-2014/5 (Bruker,2014/5) was used for absorption correction.
wR2(int) was 0.0883 before and 0.0609 after correction.
The Ratio of minimum to maximum transmission is 0.8853.
The \l/2 correction factor is 0.00150.
;
_exptl_crystal_density_diffrn 1.225
_exptl_crystal_description block
_exptl_crystal_F_000 1572
_refine_diff_density_max 0.911
_refine_diff_density_min -0.521
_refine_diff_density_rms 0.063
_refine_ls_extinction_method none
_refine_ls_goodness_of_fit_ref 1.047
_refine_ls_hydrogen_treatment constr
_refine_ls_matrix_type full
_refine_ls_number_parameters 916
_refine_ls_number_reflns 24597
_refine_ls_number_restraints 1146
_refine_ls_restrained_S_all 1.025
_refine_ls_R_factor_all 0.0462
_refine_ls_R_factor_gt 0.0325
_refine_ls_shift/su_max 0.002
_refine_ls_shift/su_mean 0.000
_refine_ls_structure_factor_coef Fsqd
_refine_ls_weighting_details 'w=1/[\s^2^(Fo^2^)+(0.0415P)^2^+1.1938P] where P=(Fo^2^+2Fc^2^)/3'
_refine_ls_weighting_scheme calc
_refine_ls_wR_factor_gt 0.0789
_refine_ls_wR_factor_ref 0.0827
_reflns_Friedel_coverage 0.000
_reflns_number_gt 19792
_reflns_number_total 24597
_reflns_threshold_expression 'I > 2\s(I)'
_cod_data_source_file ja5b04738_si_002.cif
_cod_data_source_block compound8
_cod_depositor_comments 'Adding full bibliography for 4123801--4123807.cif.'
_cod_database_code 4123803
_shelxl_version_number 2014/6
_shelx_space_group_comment
;
The symmetry employed for this shelxl refinement is uniquely defined
by the following loop, which should always be used as a source of
symmetry information in preference to the above space-group names.
They are only intended as comments.
;
_olex2_refinement_description
;
1. Fixed Uiso
 At 1.2 times of:
  All C(H) groups, All C(H,H) groups
 At 1.5 times of:
  All C(H,H,H) groups
2. Rigid bond restraints
 All non-hydrogen atoms
 with sigma for 1-2 distances of 0.01 and sigma for 1-3 distances of 0.01
3. Uiso/Uaniso restraints and constraints
All non-hydrogen atoms have similar U: within 1.7A with sigma of 0.04 and sigma
for terminal atoms of 0.08
Uanis(C7C1) \\sim Ueq, Uanis(C3C1) \\sim Ueq: with sigma of 0.1 and sigma for
terminal atoms of 0.2
Uanis(C4C1) \\sim Ueq: with sigma of 0.1 and sigma for terminal atoms of 0.2
Uanis(C3C1) = Uanis(C4C2)
Uanis(C7C1) = Uanis(C8C2)
Uanis(C4C1) = Uanis(O2C2)
4. Same fragment restrains
{C1C2, C2C2, O1C2, C3C2, C4C2, O2C2, C5C2, C6C2, O3C2, C7C2, C8C2, O4C2} sigma
for 1-2: 0.02, 1-3: 0.04
{C3C3, C4C3, O2C3, C5C3, C6C3, O3C3, C7C3, C8C3, O4C3, C1C3, C2C3, O1C3} sigma
for 1-2: 0.02, 1-3: 0.04
as
{C1C1, C2C1, O1C1, C3C1, C4C1, O2C1, C5C1, C6C1, O3C1, C7C1, C8C1, O4C1}
5. Others
 Sof(C1C1)=Sof(H1CE)=Sof(H1CF)=Sof(C2C1)=Sof(H2CE)=Sof(H2CF)=Sof(O1C1)=
 Sof(C3C1)=Sof(H3CE)=Sof(H3CF)=Sof(C4C1)=Sof(H4CE)=Sof(H4CF)=Sof(O2C1)=
 Sof(C5C1)=Sof(H5CE)=Sof(H5CF)=Sof(C6C1)=Sof(H6CE)=Sof(H6CF)=Sof(O3C1)=
 Sof(C7C1)=Sof(H7CE)=Sof(H7CF)=Sof(C8C1)=Sof(H8CE)=Sof(H8CF)=Sof(O4C1)=1-FVAR(1)
 Sof(C1C2)=Sof(H1CC)=Sof(H1CD)=Sof(C2C2)=Sof(H2CC)=Sof(H2CD)=Sof(O1C2)=
 Sof(C3C2)=Sof(H3CC)=Sof(H3CD)=Sof(C4C2)=Sof(H4CC)=Sof(H4CD)=Sof(O2C2)=
 Sof(C5C2)=Sof(H5CC)=Sof(H5CD)=Sof(C6C2)=Sof(H6CC)=Sof(H6CD)=Sof(O3C2)=
 Sof(C7C2)=Sof(H7CC)=Sof(H7CD)=Sof(C8C2)=Sof(H8CC)=Sof(H8CD)=Sof(O4C2)=FVAR(1)
6.a Ternary CH refined with riding coordinates:
 C00Z(H00Z), C012(H012), C015(H015), C016(H016), C01E(H01E), C01G(H01G),
 C01J(H01J), C01W(H2AA)
6.b Secondary CH2 refined with riding coordinates:
 C3C3(H3CA,H3CB), C4C3(H4CA,H4CB), C5C3(H5CA,H5CB), C6C3(H6CA,H6CB), C7C3(H7CA,
 H7CB), C8C3(H8CA,H8CB), C1C3(H1CA,H1CB), C2C3(H2CA,H2CB), C1C2(H1CC,H1CD),
 C2C2(H2CC,H2CD), C3C2(H3CC,H3CD), C4C2(H4CC,H4CD), C5C2(H5CC,H5CD), C6C2(H6CC,
 H6CD), C7C2(H7CC,H7CD), C8C2(H8CC,H8CD), C1C1(H1CE,H1CF), C2C1(H2CE,H2CF),
 C3C1(H3CE,H3CF), C4C1(H4CE,H4CF), C5C1(H5CE,H5CF), C6C1(H6CE,H6CF), C7C1(H7CE,
 H7CF), C8C1(H8CE,H8CF)
6.c Aromatic/amide H refined with riding coordinates:
 C00N(H00N), C00S(H00S), C00V(H00V), C00W(H00W), C00X(H00X), C00Y(H00Y),
 C014(H014), C019(H019), C01A(H01A), C01B(H01B), C01C(H01C), C01D(H01D),
 C01F(H01F), C01H(H01H), C01I(H01I), C01M(H01Q), C01N(H01R), C01O(H01S),
 C01Q(H01W)
6.d Idealised Me refined as rotating group:
 C01K(H01K,H01L,H01M), C01L(H01N,H01O,H01P), C01P(H01T,H01U,H01V), C01R(H01X,
 H01Y,H), C01S(H01Z,HA,HB), C01T(H01,HC,HD), C01U(H0AA,HE,HF), C01V(H1AA,HG,HH),
  C01X(H3AA,HI,HJ), C01Y(H4AA,HK,HL), C01Z(H5AA,HM,HN), C020(H02A,H02B,H02C),
 C021(H02D,H02E,H02F), C022(H02G,H02H,H02I), C025(H02J,H02K,H02L), C02A(H02M,
 H02N,H02O)
;
_olex2_submission_special_instructions 'No special instructions were received'

loop_
_space_group_symop_operation_xyz
'x, y, z'
'-x, -y, -z'

loop_
_atom_site_label
_atom_site_type_symbol
_atom_site_fract_x
_atom_site_fract_y
_atom_site_fract_z
_atom_site_U_iso_or_equiv
_atom_site_adp_type
_atom_site_occupancy
_atom_site_site_symmetry_order
_atom_site_calc_flag
_atom_site_refinement_flags_posn
_atom_site_refinement_flags_adp
_atom_site_refinement_flags_occupancy
_atom_site_disorder_assembly
_atom_site_disorder_group
Fe01 Fe 0.93272(2) 0.70758(2) 0.23568(2) 0.01019(4) Uani 1 1 d . U . . .
Fe02 Fe 0.77853(2) 0.49223(2) 0.26884(2) 0.01012(4) Uani 1 1 d . U . . .
S003 S 0.80155(2) 0.62902(2) 0.26648(2) 0.01037(5) Uani 1 1 d . U . . .
P004 P 1.02246(2) 0.69694(2) 0.31221(2) 0.01349(6) Uani 1 1 d . U . . .
P005 P 0.72578(3) 0.39617(2) 0.36943(2) 0.01285(6) Uani 1 1 d . U . . .
P006 P 0.93326(2) 0.83010(2) 0.14958(2) 0.01252(6) Uani 1 1 d . U . . .
P007 P 0.74567(3) 0.47450(2) 0.17728(2) 0.01245(6) Uani 1 1 d . U . . .
Si00 Si 0.60521(3) 0.54667(2) 0.28857(2) 0.01126(6) Uani 1 1 d . U . . .
Si1 Si 0.82043(3) 0.80527(2) 0.29231(2) 0.01106(6) Uani 1 1 d . U . . .
Na0A Na 0.34755(4) 1.17377(4) 0.16220(3) 0.02068(11) Uani 1 1 d . U . . .
N00F N 0.91529(8) 0.44228(7) 0.25676(5) 0.0140(2) Uani 1 1 d . U . . .
N00H N 1.00009(9) 0.41023(8) 0.25186(6) 0.0203(2) Uani 1 1 d . U . . .
N00I N 1.02782(8) 0.63311(7) 0.18813(5) 0.0152(2) Uani 1 1 d . U . . .
N00L N 1.08622(10) 0.58972(9) 0.15678(6) 0.0243(3) Uani 1 1 d . U . . .
C00N C 0.58775(10) 0.82064(9) 0.34554(7) 0.0153(2) Uani 1 1 d . U . . .
H00N H 0.5878 0.8750 0.3576 0.018 Uiso 1 1 calc R . . . .
C00O C 0.84760(10) 0.79206(8) 0.37731(6) 0.0138(2) Uani 1 1 d . U . . .
C00P C 0.94055(10) 0.73391(9) 0.38760(6) 0.0150(2) Uani 1 1 d . U . . .
C00Q C 0.68269(9) 0.77599(8) 0.31406(6) 0.0123(2) Uani 1 1 d . U . . .
C00R C 0.83002(10) 0.92916(8) 0.24200(6) 0.0142(2) Uani 1 1 d . U . . .
C00S C 0.41732(10) 0.45640(9) 0.36553(7) 0.0166(2) Uani 1 1 d . U . . .
H00S H 0.3756 0.5061 0.3419 0.020 Uiso 1 1 calc R . . . .
C00T C 0.58533(9) 0.65818(8) 0.31263(6) 0.0128(2) Uani 1 1 d . U . . .
C00U C 0.52486(10) 0.45877(9) 0.35430(6) 0.0135(2) Uani 1 1 d . U . . .
C00V C 0.78186(11) 0.82680(10) 0.43075(7) 0.0189(3) Uani 1 1 d . U . . .
H00V H 0.7195 0.8673 0.4242 0.023 Uiso 1 1 calc R . . . .
C00W C 0.49236(10) 0.70705(9) 0.34185(6) 0.0154(2) Uani 1 1 d . U . . .
H00W H 0.4273 0.6856 0.3499 0.018 Uiso 1 1 calc R . . . .
C00X C 0.79349(11) 1.00791(9) 0.26604(7) 0.0182(3) Uani 1 1 d . U . . .
H00X H 0.7507 1.0031 0.3105 0.022 Uiso 1 1 calc R . . . .
C00Y C 0.49340(10) 0.78668(9) 0.35943(7) 0.0167(2) Uani 1 1 d . U . . .
H00Y H 0.4298 0.8178 0.3809 0.020 Uiso 1 1 calc R . . . .
C00Z C 0.78952(11) 0.27434(9) 0.39195(7) 0.0176(2) Uani 1 1 d . U . . .
H00Z H 0.7444 0.2421 0.4350 0.021 Uiso 1 1 calc R . . . .
C010 C 0.67881(9) 0.69424(8) 0.30000(6) 0.0112(2) Uani 1 1 d . U . . .
C011 C 0.58507(10) 0.38489(9) 0.39007(6) 0.0154(2) Uani 1 1 d . U . . .
C012 C 1.05276(11) 0.85421(9) 0.07878(7) 0.0185(3) Uani 1 1 d . U . . .
H012 H 1.0379 0.9181 0.0510 0.022 Uiso 1 1 calc R . . . .
C013 C 0.62098(10) 0.53979(9) 0.15767(6) 0.0148(2) Uani 1 1 d . U . . .
C014 C 0.81888(12) 1.09318(9) 0.22588(8) 0.0226(3) Uani 1 1 d . U . . .
H014 H 0.7941 1.1458 0.2432 0.027 Uiso 1 1 calc R . . . .
C015 C 0.73612(11) 0.35747(9) 0.17167(7) 0.0182(3) Uani 1 1 d . U . . .
H015 H 0.7922 0.3144 0.1922 0.022 Uiso 1 1 calc R . . . .
C016 C 1.13379(10) 0.76542(10) 0.28945(7) 0.0204(3) Uani 1 1 d . U . . .
H016 H 1.1776 0.7582 0.2444 0.024 Uiso 1 1 calc R . . . .
C017 C 0.55202(10) 0.57389(9) 0.21042(6) 0.0144(2) Uani 1 1 d . U . . .
C018 C 0.89139(10) 0.93868(8) 0.17528(6) 0.0146(2) Uani 1 1 d . U . . .
C019 C 0.80645(11) 0.80293(11) 0.49321(7) 0.0230(3) Uani 1 1 d . U . . .
H019 H 0.7612 0.8272 0.5289 0.028 Uiso 1 1 calc R . . . .
C01A C 0.59222(11) 0.55530(10) 0.09674(7) 0.0203(3) Uani 1 1 d . U . . .
H01A H 0.6401 0.5336 0.0606 0.024 Uiso 1 1 calc R . . . .
C01B C 0.91566(11) 1.02478(9) 0.13513(7) 0.0194(3) Uani 1 1 d . U . . .
H01B H 0.9565 1.0308 0.0901 0.023 Uiso 1 1 calc R . . . .
C01C C 0.96480(11) 0.70967(10) 0.45075(7) 0.0206(3) Uani 1 1 d . U . . .
H01C H 1.0276 0.6700 0.4576 0.025 Uiso 1 1 calc R . . . .
C01D C 0.37035(11) 0.38229(10) 0.41081(7) 0.0202(3) Uani 1 1 d . U . . .
H01D H 0.2974 0.3813 0.4175 0.024 Uiso 1 1 calc R . . . .
C01E C 0.83636(10) 0.84284(9) 0.09700(6) 0.0164(2) Uani 1 1 d . U . . .
H01E H 0.8574 0.7898 0.0761 0.020 Uiso 1 1 calc R . . . .
C01F C 0.45384(11) 0.62243(10) 0.20121(7) 0.0202(3) Uani 1 1 d . U . . .
H01F H 0.4069 0.6469 0.2363 0.024 Uiso 1 1 calc R . . . .
C01G C 0.84070(11) 0.51658(9) 0.09595(6) 0.0174(2) Uani 1 1 d . U . . .
H01G H 0.8169 0.5071 0.0585 0.021 Uiso 1 1 calc R . . . .
C01H C 0.88032(12) 1.10141(9) 0.16073(8) 0.0223(3) Uani 1 1 d . U . . .
H01H H 0.8983 1.1595 0.1336 0.027 Uiso 1 1 calc R . . . .
C01I C 0.43044(11) 0.30989(10) 0.44615(8) 0.0243(3) Uani 1 1 d . U . . .
H01I H 0.3986 0.2594 0.4771 0.029 Uiso 1 1 calc R . . . .
C01J C 1.08058(11) 0.57960(9) 0.35291(7) 0.0199(3) Uani 1 1 d . U . . .
H01J H 1.1134 0.5848 0.3879 0.024 Uiso 1 1 calc R . . . .
C01K C 0.63115(12) 0.32794(10) 0.21627(8) 0.0224(3) Uani 1 1 d . U . . .
H01K H 0.6195 0.3399 0.2605 0.034 Uiso 1 1 calc GR . . . .
H01L H 0.6328 0.2624 0.2220 0.034 Uiso 1 1 calc GR . . . .
H01M H 0.5740 0.3626 0.1949 0.034 Uiso 1 1 calc GR . . . .
C01L C 0.84441(12) 0.61856(10) 0.08307(7) 0.0235(3) Uani 1 1 d . U . . .
H01N H 0.7753 0.6530 0.0787 0.035 Uiso 1 1 calc GR . . . .
H01O H 0.8971 0.6387 0.0414 0.035 Uiso 1 1 calc GR . . . .
H01P H 0.8632 0.6294 0.1209 0.035 Uiso 1 1 calc GR . . . .
C01M C 0.42448(12) 0.63514(11) 0.14140(8) 0.0251(3) Uani 1 1 d . U . . .
H01Q H 0.3569 0.6663 0.1363 0.030 Uiso 1 1 calc R . . . .
C01N C 0.53704(11) 0.31144(10) 0.43618(7) 0.0222(3) Uani 1 1 d . U . . .
H01R H 0.5777 0.2622 0.4609 0.027 Uiso 1 1 calc R . . . .
C01O C 0.89744(12) 0.74347(11) 0.50329(7) 0.0240(3) Uani 1 1 d . U . . .
H01S H 0.9135 0.7260 0.5463 0.029 Uiso 1 1 calc R . . . .
C01P C 1.09002(12) 0.86718(10) 0.28060(8) 0.0243(3) Uani 1 1 d . U . . .
H01T H 1.0457 0.8857 0.2481 0.036 Uiso 1 1 calc GR . . . .
H01U H 1.1483 0.9035 0.2639 0.036 Uiso 1 1 calc GR . . . .
H01V H 1.0480 0.8775 0.3241 0.036 Uiso 1 1 calc GR . . . .
C01Q C 0.49422(12) 0.60213(11) 0.08899(7) 0.0250(3) Uani 1 1 d . U . . .
H01W H 0.4747 0.6117 0.0478 0.030 Uiso 1 1 calc R . . . .
C01R C 0.83425(12) 0.92951(10) 0.03886(7) 0.0247(3) Uani 1 1 d . U . . .
H01X H 0.8108 0.9835 0.0571 0.037 Uiso 1 1 calc GR . . . .
H01Y H 0.7856 0.9272 0.0129 0.037 Uiso 1 1 calc GR . . . .
H H 0.9049 0.9333 0.0094 0.037 Uiso 1 1 calc GR . . . .
C01S C 0.72550(11) 0.83448(10) 0.14115(7) 0.0207(3) Uani 1 1 d . U . . .
H01Z H 0.7245 0.7738 0.1729 0.031 Uiso 1 1 calc GR . . . .
HA H 0.6767 0.8425 0.1126 0.031 Uiso 1 1 calc GR . . . .
HB H 0.7041 0.8817 0.1663 0.031 Uiso 1 1 calc GR . . . .
C01T C 1.20749(12) 0.73805(12) 0.33712(8) 0.0274(3) Uani 1 1 d . U . . .
H01 H 1.1675 0.7448 0.3820 0.041 Uiso 1 1 calc GR . . . .
HC H 1.2627 0.7776 0.3197 0.041 Uiso 1 1 calc GR . . . .
HD H 1.2395 0.6742 0.3403 0.041 Uiso 1 1 calc GR . . . .
C01U C 0.99351(13) 0.51883(10) 0.38819(8) 0.0267(3) Uani 1 1 d . U . . .
H0AA H 0.9425 0.5452 0.4230 0.040 Uiso 1 1 calc GR . . . .
HE H 1.0244 0.4573 0.4091 0.040 Uiso 1 1 calc GR . . . .
HF H 0.9579 0.5152 0.3550 0.040 Uiso 1 1 calc GR . . . .
C01V C 0.75337(14) 0.34328(10) 0.10118(8) 0.0266(3) Uani 1 1 d . U . . .
H1AA H 0.6977 0.3817 0.0799 0.040 Uiso 1 1 calc GR . . . .
HG H 0.7516 0.2788 0.1050 0.040 Uiso 1 1 calc GR . . . .
HH H 0.8218 0.3603 0.0736 0.040 Uiso 1 1 calc GR . . . .
C01W C 0.73581(11) 0.43163(10) 0.44382(7) 0.0196(3) Uani 1 1 d . U . . .
H2AA H 0.8123 0.4301 0.4398 0.023 Uiso 1 1 calc R . . . .
C01X C 0.79505(13) 0.22625(10) 0.33826(8) 0.0264(3) Uani 1 1 d . U . . .
H3AA H 0.7242 0.2299 0.3325 0.040 Uiso 1 1 calc GR . . . .
HI H 0.8249 0.1619 0.3523 0.040 Uiso 1 1 calc GR . . . .
HJ H 0.8396 0.2560 0.2955 0.040 Uiso 1 1 calc GR . . . .
C01Y C 0.94965(11) 0.46181(12) 0.09730(7) 0.0269(3) Uani 1 1 d . U . . .
H4AA H 0.9797 0.4794 0.1277 0.040 Uiso 1 1 calc GR . . . .
HK H 0.9954 0.4746 0.0517 0.040 Uiso 1 1 calc GR . . . .
HL H 0.9438 0.3963 0.1133 0.040 Uiso 1 1 calc GR . . . .
C01Z C 1.16560(12) 0.53582(11) 0.30238(8) 0.0268(3) Uani 1 1 d . U . . .
H5AA H 1.1332 0.5219 0.2714 0.040 Uiso 1 1 calc GR . . . .
HM H 1.2017 0.4792 0.3266 0.040 Uiso 1 1 calc GR . . . .
HN H 1.2165 0.5784 0.2767 0.040 Uiso 1 1 calc GR . . . .
C020 C 0.89915(11) 0.26639(10) 0.40370(8) 0.0254(3) Uani 1 1 d . U . . .
H02A H 0.9432 0.3027 0.3637 0.038 Uiso 1 1 calc GR . . . .
H02B H 0.9312 0.2021 0.4120 0.038 Uiso 1 1 calc GR . . . .
H02C H 0.8931 0.2893 0.4429 0.038 Uiso 1 1 calc GR . . . .
C021 C 1.14761(12) 0.84961(13) 0.10611(8) 0.0299(3) Uani 1 1 d . U . . .
H02D H 1.1317 0.8934 0.1338 0.045 Uiso 1 1 calc GR . . . .
H02E H 1.2082 0.8649 0.0684 0.045 Uiso 1 1 calc GR . . . .
H02F H 1.1639 0.7876 0.1337 0.045 Uiso 1 1 calc GR . . . .
C022 C 1.07841(12) 0.78973(10) 0.03230(7) 0.0253(3) Uani 1 1 d . U . . .
H02G H 1.0889 0.7262 0.0588 0.038 Uiso 1 1 calc GR . . . .
H02H H 1.1427 0.8035 -0.0026 0.038 Uiso 1 1 calc GR . . . .
H02I H 1.0201 0.7983 0.0109 0.038 Uiso 1 1 calc GR . . . .
C025 C 0.69332(14) 0.36816(12) 0.51254(7) 0.0298(3) Uani 1 1 d . U . . .
H02J H 0.6180 0.3681 0.5188 0.045 Uiso 1 1 calc GR . . . .
H02K H 0.7044 0.3899 0.5483 0.045 Uiso 1 1 calc GR . . . .
H02L H 0.7304 0.3059 0.5144 0.045 Uiso 1 1 calc GR . . . .
C02A C 0.68418(15) 0.52876(11) 0.44405(8) 0.0312(4) Uani 1 1 d . U . . .
H02M H 0.7178 0.5711 0.4030 0.047 Uiso 1 1 calc GR . . . .
H02N H 0.6920 0.5439 0.4836 0.047 Uiso 1 1 calc GR . . . .
H02O H 0.6093 0.5342 0.4457 0.047 Uiso 1 1 calc GR . . . .
C3C3 C 0.58440(14) 1.20705(14) 0.08697(11) 0.0409(4) Uani 1 1 d D U . . .
H3CA H 0.5739 1.2577 0.1087 0.049 Uiso 1 1 calc R . . . .
H3CB H 0.6464 1.2151 0.0483 0.049 Uiso 1 1 calc R . . . .
C4C3 C 0.60523(14) 1.11843(15) 0.13627(10) 0.0424(5) Uani 1 1 d D U . . .
H4CA H 0.6187 1.0672 0.1148 0.051 Uiso 1 1 calc R . . . .
H4CB H 0.6678 1.1175 0.1525 0.051 Uiso 1 1 calc R . . . .
O2C3 O 0.51489(10) 1.10927(9) 0.19112(6) 0.0349(3) Uani 1 1 d D U . . .
C5C3 C 0.51096(19) 1.01821(13) 0.23314(10) 0.0478(5) Uani 1 1 d D U . . .
H5CA H 0.4658 1.0204 0.2784 0.057 Uiso 1 1 calc R . . . .
H5CB H 0.5825 0.9897 0.2385 0.057 Uiso 1 1 calc R . . . .
C6C3 C 0.46875(18) 0.96108(13) 0.20399(10) 0.0457(5) Uani 1 1 d D U . . .
H6CA H 0.5142 0.9571 0.1592 0.055 Uiso 1 1 calc R . . . .
H6CB H 0.4665 0.8984 0.2339 0.055 Uiso 1 1 calc R . . . .
O3C3 O 0.36523(10) 1.00391(8) 0.19792(6) 0.0360(3) Uani 1 1 d D U . . .
C7C3 C 0.32539(15) 0.97142(13) 0.15564(11) 0.0419(4) Uani 1 1 d D U . . .
H7CA H 0.2480 0.9875 0.1654 0.050 Uiso 1 1 calc R . . . .
H7CB H 0.3417 0.9038 0.1661 0.050 Uiso 1 1 calc R . . . .
C8C3 C 0.37052(13) 1.01058(12) 0.08172(9) 0.0333(4) Uani 1 1 d D U . . .
H8CA H 0.4478 0.9937 0.0707 0.040 Uiso 1 1 calc R . . . .
H8CB H 0.3408 0.9863 0.0540 0.040 Uiso 1 1 calc R . . . .
O4C3 O 0.34421(9) 1.10673(8) 0.06831(6) 0.0301(2) Uani 1 1 d D U . . .
C1C3 C 0.40621(15) 1.15602(13) 0.00642(8) 0.0369(4) Uani 1 1 d D U . . .
H1CA H 0.3681 1.2182 -0.0077 0.044 Uiso 1 1 calc R . . . .
H1CB H 0.4155 1.1243 -0.0292 0.044 Uiso 1 1 calc R . . . .
C2C3 C 0.51190(14) 1.16391(12) 0.01302(8) 0.0319(4) Uani 1 1 d D U . . .
H2CA H 0.5516 1.1024 0.0266 0.038 Uiso 1 1 calc R . . . .
H2CB H 0.5528 1.1977 -0.0305 0.038 Uiso 1 1 calc R . . . .
O1C3 O 0.49425(9) 1.21181(8) 0.06283(6) 0.0286(2) Uani 1 1 d D U . . .
C1C2 C 0.22031(17) 1.37627(14) 0.10615(11) 0.0343(5) Uani 0.8421(18) 1 d D U P A 1
H1CC H 0.1660 1.3815 0.1478 0.041 Uiso 0.8421(18) 1 calc R . P A 1
H1CD H 0.1974 1.4216 0.0673 0.041 Uiso 0.8421(18) 1 calc R . P A 1
C2C2 C 0.3251(5) 1.3931(3) 0.1108(2) 0.0353(9) Uani 0.8421(18) 1 d D U P A 1
H2CC H 0.3779 1.3894 0.0682 0.042 Uiso 0.8421(18) 1 calc R . P A 1
H2CD H 0.3179 1.4557 0.1164 0.042 Uiso 0.8421(18) 1 calc R . P A 1
O1C2 O 0.36107(11) 1.32865(10) 0.16566(8) 0.0299(3) Uani 0.8421(18) 1 d D U P A 1
C3C2 C 0.31526(18) 1.34956(15) 0.22907(11) 0.0356(5) Uani 0.8421(18) 1 d D U P A 1
H3CC H 0.2387 1.3693 0.2343 0.043 Uiso 0.8421(18) 1 calc R . P A 1
H3CD H 0.3473 1.3996 0.2326 0.043 Uiso 0.8421(18) 1 calc R . P A 1
C4C2 C 0.3358(3) 1.2634(2) 0.28284(14) 0.0357(6) Uani 0.8421(18) 1 d D U P A 1
H4CC H 0.4127 1.2460 0.2777 0.043 Uiso 0.8421(18) 1 calc R . P A 1
H4CD H 0.3055 1.2759 0.3278 0.043 Uiso 0.8421(18) 1 calc R . P A 1
O2C2 O 0.29227(11) 1.18845(10) 0.27971(7) 0.0297(3) Uani 0.8421(18) 1 d D U P A 1
C5C2 C 0.18228(16) 1.19211(16) 0.30789(10) 0.0347(5) Uani 0.8421(18) 1 d D U P A 1
H5CC H 0.1458 1.2546 0.2926 0.042 Uiso 0.8421(18) 1 calc R . P A 1
H5CD H 0.1674 1.1752 0.3578 0.042 Uiso 0.8421(18) 1 calc R . P A 1
C6C2 C 0.1460(3) 1.1244(4) 0.2836(2) 0.0362(10) Uani 0.8421(18) 1 d D U P A 1
H6CC H 0.1827 1.0624 0.2998 0.043 Uiso 0.8421(18) 1 calc R . P A 1
H6CD H 0.0697 1.1235 0.3030 0.043 Uiso 0.8421(18) 1 calc R . P A 1
O3C2 O 0.16599(10) 1.14676(10) 0.21175(7) 0.0304(3) Uani 0.8421(18) 1 d D U P A 1
C7C2 C 0.09121(15) 1.21702(16) 0.18380(13) 0.0347(5) Uani 0.8421(18) 1 d D U P A 1
H7CC H 0.0748 1.2680 0.2059 0.042 Uiso 0.8421(18) 1 calc R . P A 1
H7CD H 0.0253 1.1927 0.1904 0.042 Uiso 0.8421(18) 1 calc R . P A 1
C8C2 C 0.1401(5) 1.2500(3) 0.1097(3) 0.0358(5) Uani 0.8421(18) 1 d D U P A 1
H8CC H 0.1551 1.1983 0.0885 0.043 Uiso 0.8421(18) 1 calc R . P A 1
H8CD H 0.0893 1.2977 0.0882 0.043 Uiso 0.8421(18) 1 calc R . P A 1
O4C2 O 0.23525(11) 1.28660(10) 0.09762(7) 0.0314(3) Uani 0.8421(18) 1 d D U P A 1
C1C1 C 0.320(2) 1.3993(15) 0.0975(9) 0.026(4) Uani 0.1579(18) 1 d D U P A 2
H1CE H 0.2764 1.4567 0.0795 0.032 Uiso 0.1579(18) 1 calc R . P A 2
H1CF H 0.3934 1.4025 0.0705 0.032 Uiso 0.1579(18) 1 calc R . P A 2
C2C1 C 0.3165(8) 1.3919(6) 0.1694(5) 0.026(2) Uani 0.1579(18) 1 d D U P A 2
H2CE H 0.3517 1.4406 0.1719 0.031 Uiso 0.1579(18) 1 calc R . P A 2
H2CF H 0.2425 1.4000 0.1952 0.031 Uiso 0.1579(18) 1 calc R . P A 2
O1C1 O 0.3679(6) 1.3045(5) 0.1979(4) 0.0244(16) Uiso 0.1579(18) 1 d D U P A 2
C3C1 C 0.3419(16) 1.2826(16) 0.2687(7) 0.0357(6) Uani 0.1579(18) 1 d D U P A 2
H3CE H 0.3352 1.3386 0.2839 0.043 Uiso 0.1579(18) 1 calc R . P A 2
H3CF H 0.3992 1.2381 0.2857 0.043 Uiso 0.1579(18) 1 calc R . P A 2
C4C1 C 0.2397(8) 1.2420(7) 0.2983(5) 0.0297(3) Uani 0.1579(18) 1 d D U P A 2
H4CE H 0.2252 1.2252 0.3481 0.036 Uiso 0.1579(18) 1 calc R . P A 2
H4CF H 0.1811 1.2880 0.2844 0.036 Uiso 0.1579(18) 1 calc R . P A 2
O2C1 O 0.2466(6) 1.1623(5) 0.2753(4) 0.0341(18) Uiso 0.1579(18) 1 d D U P A 2
C5C1 C 0.1479(17) 1.1358(19) 0.2857(11) 0.050(7) Uani 0.1579(18) 1 d D U P A 2
H5CE H 0.1023 1.1474 0.3287 0.060 Uiso 0.1579(18) 1 calc R . P A 2
H5CF H 0.1568 1.0693 0.2898 0.060 Uiso 0.1579(18) 1 calc R . P A 2
C6C1 C 0.0945(8) 1.1870(8) 0.2288(6) 0.038(3) Uani 0.1579(18) 1 d D U P A 2
H6CE H 0.0301 1.1607 0.2351 0.046 Uiso 0.1579(18) 1 calc R . P A 2
H6CF H 0.0736 1.2520 0.2300 0.046 Uiso 0.1579(18) 1 calc R . P A 2
O3C1 O 0.1627(5) 1.1818(5) 0.1646(4) 0.0271(16) Uiso 0.1579(18) 1 d D U P A 2
C7C1 C 0.135(3) 1.2496(15) 0.1087(14) 0.0358(5) Uani 0.1579(18) 1 d D U P A 2
H7CE H 0.0572 1.2598 0.1156 0.043 Uiso 0.1579(18) 1 calc R . P A 2
H7CF H 0.1654 1.2276 0.0673 0.043 Uiso 0.1579(18) 1 calc R . P A 2
C8C1 C 0.1722(7) 1.3383(6) 0.0995(5) 0.028(2) Uani 0.1579(18) 1 d D U P A 2
H8CE H 0.1527 1.3838 0.0597 0.034 Uiso 0.1579(18) 1 calc R . P A 2
H8CF H 0.1383 1.3626 0.1396 0.034 Uiso 0.1579(18) 1 calc R . P A 2
O4C1 O 0.2836(5) 1.3241(4) 0.0904(3) 0.0210(14) Uiso 0.1579(18) 1 d D U P A 2

loop_
_atom_site_aniso_label
_atom_site_aniso_U_11
_atom_site_aniso_U_22
_atom_site_aniso_U_33
_atom_site_aniso_U_23
_atom_site_aniso_U_13
_atom_site_aniso_U_12
Fe01 0.00837(7) 0.01005(8) 0.01171(8) -0.00167(6) -0.00289(6) -0.00118(6)
Fe02 0.00994(8) 0.01029(8) 0.00991(8) -0.00226(6) -0.00229(6) -0.00147(6)
S003 0.00845(12) 0.01042(12) 0.01202(13) -0.00288(10) -0.00220(10) -0.00108(9)
P004 0.01059(14) 0.01508(15) 0.01535(15) -0.00295(12) -0.00571(11) -0.00070(11)
P005 0.01331(14) 0.01398(14) 0.01079(14) -0.00114(11) -0.00351(11) -0.00293(11)
P006 0.01263(14) 0.01131(14) 0.01252(14) -0.00107(11) -0.00285(11) -0.00235(11)
P007 0.01451(14) 0.01170(14) 0.01154(14) -0.00332(11) -0.00420(11) -0.00067(11)
Si00 0.00986(14) 0.01276(15) 0.01123(15) -0.00239(12) -0.00245(12) -0.00273(12)
Si1 0.01060(14) 0.01061(15) 0.01234(15) -0.00237(12) -0.00395(12) -0.00138(11)
Na0A 0.0185(3) 0.0218(3) 0.0222(3) -0.0104(2) -0.0047(2) 0.0032(2)
N00F 0.0163(5) 0.0126(5) 0.0121(5) -0.0024(4) -0.0028(4) -0.0020(4)
N00H 0.0167(5) 0.0214(6) 0.0199(6) -0.0053(5) -0.0036(4) 0.0025(4)
N00I 0.0132(5) 0.0146(5) 0.0162(5) -0.0012(4) -0.0041(4) -0.0014(4)
N00L 0.0228(6) 0.0220(6) 0.0222(6) -0.0053(5) -0.0018(5) 0.0040(5)
C00N 0.0142(6) 0.0137(6) 0.0182(6) -0.0058(5) -0.0048(5) 0.0016(4)
C00O 0.0139(5) 0.0139(5) 0.0147(6) -0.0022(4) -0.0047(4) -0.0044(4)
C00P 0.0148(6) 0.0167(6) 0.0152(6) -0.0029(5) -0.0057(5) -0.0043(5)
C00Q 0.0120(5) 0.0124(5) 0.0122(5) -0.0023(4) -0.0040(4) -0.0007(4)
C00R 0.0143(5) 0.0126(5) 0.0172(6) -0.0025(4) -0.0073(5) -0.0017(4)
C00S 0.0148(6) 0.0196(6) 0.0167(6) -0.0063(5) -0.0027(5) -0.0038(5)
C00T 0.0112(5) 0.0145(5) 0.0119(5) -0.0023(4) -0.0032(4) -0.0014(4)
C00U 0.0149(5) 0.0149(6) 0.0121(5) -0.0046(4) -0.0023(4) -0.0044(4)
C00V 0.0168(6) 0.0226(6) 0.0192(6) -0.0070(5) -0.0058(5) -0.0022(5)
C00W 0.0099(5) 0.0188(6) 0.0164(6) -0.0032(5) -0.0027(4) -0.0022(4)
C00X 0.0216(6) 0.0159(6) 0.0188(6) -0.0056(5) -0.0071(5) -0.0012(5)
C00Y 0.0120(5) 0.0182(6) 0.0183(6) -0.0063(5) -0.0018(5) 0.0014(5)
C00Z 0.0193(6) 0.0155(6) 0.0166(6) -0.0001(5) -0.0062(5) -0.0022(5)
C010 0.0101(5) 0.0117(5) 0.0108(5) -0.0017(4) -0.0024(4) -0.0008(4)
C011 0.0160(6) 0.0165(6) 0.0129(6) -0.0028(4) -0.0015(4) -0.0048(5)
C012 0.0179(6) 0.0186(6) 0.0157(6) -0.0012(5) -0.0006(5) -0.0052(5)
C013 0.0168(6) 0.0132(5) 0.0147(6) -0.0017(4) -0.0060(5) -0.0021(4)
C014 0.0317(8) 0.0129(6) 0.0271(7) -0.0066(5) -0.0129(6) -0.0014(5)
C015 0.0248(7) 0.0132(6) 0.0194(6) -0.0054(5) -0.0092(5) -0.0010(5)
C016 0.0133(6) 0.0283(7) 0.0220(7) -0.0054(5) -0.0067(5) -0.0062(5)
C017 0.0145(5) 0.0143(6) 0.0142(6) -0.0017(4) -0.0045(4) -0.0030(4)
C018 0.0151(6) 0.0127(5) 0.0167(6) -0.0021(4) -0.0063(5) -0.0023(4)
C019 0.0220(7) 0.0316(8) 0.0179(6) -0.0108(6) -0.0037(5) -0.0041(6)
C01A 0.0235(7) 0.0224(7) 0.0158(6) -0.0063(5) -0.0080(5) 0.0019(5)
C01B 0.0235(7) 0.0147(6) 0.0192(6) -0.0002(5) -0.0064(5) -0.0049(5)
C01C 0.0187(6) 0.0255(7) 0.0185(6) -0.0038(5) -0.0093(5) -0.0011(5)
C01D 0.0146(6) 0.0250(7) 0.0211(6) -0.0073(5) 0.0012(5) -0.0082(5)
C01E 0.0200(6) 0.0147(6) 0.0148(6) -0.0005(5) -0.0068(5) -0.0036(5)
C01F 0.0150(6) 0.0249(7) 0.0188(6) -0.0039(5) -0.0050(5) -0.0001(5)
C01G 0.0194(6) 0.0200(6) 0.0121(6) -0.0042(5) -0.0033(5) -0.0016(5)
C01H 0.0308(7) 0.0121(6) 0.0264(7) -0.0012(5) -0.0118(6) -0.0063(5)
C01I 0.0202(7) 0.0218(7) 0.0257(7) 0.0002(6) 0.0008(5) -0.0095(5)
C01J 0.0206(6) 0.0180(6) 0.0231(7) -0.0043(5) -0.0133(5) 0.0031(5)
C01K 0.0281(7) 0.0169(6) 0.0255(7) -0.0046(5) -0.0105(6) -0.0056(5)
C01L 0.0296(7) 0.0237(7) 0.0154(6) -0.0011(5) -0.0026(5) -0.0093(6)
C01M 0.0190(6) 0.0311(8) 0.0241(7) -0.0036(6) -0.0115(6) 0.0026(6)
C01N 0.0186(6) 0.0206(7) 0.0224(7) 0.0020(5) -0.0033(5) -0.0048(5)
C01O 0.0253(7) 0.0335(8) 0.0161(6) -0.0059(6) -0.0089(5) -0.0055(6)
C01P 0.0233(7) 0.0232(7) 0.0289(8) -0.0032(6) -0.0089(6) -0.0094(6)
C01Q 0.0265(7) 0.0307(8) 0.0197(7) -0.0046(6) -0.0141(6) 0.0011(6)
C01R 0.0303(8) 0.0225(7) 0.0201(7) 0.0057(5) -0.0133(6) -0.0071(6)
C01S 0.0172(6) 0.0250(7) 0.0198(6) -0.0009(5) -0.0095(5) -0.0024(5)
C01T 0.0181(7) 0.0366(8) 0.0323(8) -0.0075(7) -0.0124(6) -0.0070(6)
C01U 0.0331(8) 0.0193(7) 0.0276(8) 0.0012(6) -0.0143(6) -0.0041(6)
C01V 0.0416(9) 0.0199(7) 0.0235(7) -0.0105(6) -0.0116(6) -0.0028(6)
C01W 0.0250(7) 0.0216(6) 0.0128(6) -0.0028(5) -0.0054(5) -0.0058(5)
C01X 0.0352(8) 0.0182(7) 0.0269(7) -0.0074(6) -0.0129(6) 0.0042(6)
C01Y 0.0184(7) 0.0395(9) 0.0172(7) -0.0074(6) -0.0004(5) 0.0025(6)
C01Z 0.0232(7) 0.0255(7) 0.0338(8) -0.0109(6) -0.0152(6) 0.0087(6)
C020 0.0205(7) 0.0228(7) 0.0289(8) 0.0024(6) -0.0106(6) -0.0007(5)
C021 0.0167(7) 0.0465(10) 0.0245(7) -0.0070(7) 0.0004(6) -0.0107(6)
C022 0.0283(7) 0.0229(7) 0.0182(7) -0.0042(5) 0.0035(6) -0.0037(6)
C025 0.0445(9) 0.0319(8) 0.0130(6) -0.0004(6) -0.0068(6) -0.0129(7)
C02A 0.0509(10) 0.0256(8) 0.0163(7) -0.0079(6) -0.0086(7) 0.0012(7)
C3C3 0.0257(8) 0.0498(11) 0.0563(12) -0.0323(10) 0.0011(8) -0.0122(8)
C4C3 0.0235(8) 0.0659(13) 0.0493(11) -0.0336(10) -0.0167(8) 0.0075(8)
O2C3 0.0365(6) 0.0379(7) 0.0337(6) -0.0169(5) -0.0185(5) 0.0128(5)
C5C3 0.0679(14) 0.0376(10) 0.0382(10) -0.0099(8) -0.0311(10) 0.0176(9)
C6C3 0.0646(13) 0.0274(9) 0.0408(11) -0.0042(8) -0.0237(10) 0.0114(9)
O3C3 0.0418(7) 0.0287(6) 0.0326(6) -0.0108(5) -0.0003(5) -0.0019(5)
C7C3 0.0344(9) 0.0364(10) 0.0565(12) -0.0235(9) 0.0055(8) -0.0139(8)
C8C3 0.0280(8) 0.0354(9) 0.0468(10) -0.0259(8) -0.0140(7) 0.0030(7)
O4C3 0.0257(5) 0.0350(6) 0.0369(6) -0.0231(5) -0.0150(5) 0.0108(5)
C1C3 0.0461(10) 0.0418(10) 0.0244(8) -0.0170(7) -0.0178(7) 0.0159(8)
C2C3 0.0407(9) 0.0285(8) 0.0213(7) -0.0097(6) 0.0011(6) -0.0004(7)
O1C3 0.0315(6) 0.0248(5) 0.0280(6) -0.0121(4) -0.0002(5) -0.0021(4)
C1C2 0.0355(11) 0.0275(10) 0.0291(10) -0.0053(8) -0.0055(8) 0.0126(8)
C2C2 0.0352(17) 0.0232(16) 0.0372(19) -0.0032(13) -0.0005(15) 0.0001(13)
O1C2 0.0300(7) 0.0265(7) 0.0321(8) -0.0145(6) -0.0031(6) 0.0029(6)
C3C2 0.0378(11) 0.0344(11) 0.0403(11) -0.0240(9) -0.0057(9) -0.0010(9)
C4C2 0.0394(11) 0.0433(19) 0.0324(14) -0.0226(12) -0.0116(12) -0.0001(11)
O2C2 0.0285(7) 0.0355(7) 0.0255(7) -0.0144(6) -0.0055(5) 0.0026(6)
C5C2 0.0326(10) 0.0436(12) 0.0244(9) -0.0150(9) 0.0017(8) -0.0002(9)
C6C2 0.0329(17) 0.037(2) 0.0345(18) -0.0142(14) 0.0067(14) -0.0090(15)
O3C2 0.0219(6) 0.0357(8) 0.0367(8) -0.0204(6) -0.0024(5) -0.0008(5)
C7C2 0.0168(8) 0.0438(12) 0.0518(14) -0.0299(11) -0.0085(9) 0.0043(8)
C8C2 0.0257(11) 0.0455(10) 0.0443(10) -0.0274(8) -0.0178(8) 0.0140(8)
O4C2 0.0278(7) 0.0352(8) 0.0284(7) -0.0146(6) -0.0086(6) 0.0135(6)
C1C1 0.029(7) 0.018(6) 0.018(6) 0.001(5) -0.001(5) 0.012(5)
C2C1 0.031(5) 0.023(4) 0.026(4) -0.010(4) -0.007(4) -0.005(4)
C3C1 0.0394(11) 0.0433(19) 0.0324(14) -0.0226(12) -0.0116(12) -0.0001(11)
C4C1 0.0285(7) 0.0355(7) 0.0255(7) -0.0144(6) -0.0055(5) 0.0026(6)
C5C1 0.059(12) 0.022(8) 0.030(9) 0.005(7) 0.022(7) 0.015(8)
C6C1 0.028(5) 0.028(5) 0.049(7) -0.014(5) 0.008(5) -0.003(4)
C7C1 0.0257(11) 0.0455(10) 0.0443(10) -0.0274(8) -0.0178(8) 0.0140(8)
C8C1 0.031(5) 0.023(4) 0.031(5) -0.012(4) -0.013(4) 0.009(4)

loop_
_atom_type_symbol
_atom_type_description
_atom_type_scat_dispersion_real
_atom_type_scat_dispersion_imag
_atom_type_scat_source
C C 0.0033 0.0016 'International Tables Vol C Tables 4.2.6.8 and 6.1.1.4'
H H 0.0000 0.0000 'International Tables Vol C Tables 4.2.6.8 and 6.1.1.4'
N N 0.0061 0.0033 'International Tables Vol C Tables 4.2.6.8 and 6.1.1.4'
O O 0.0106 0.0060 'International Tables Vol C Tables 4.2.6.8 and 6.1.1.4'
Na Na 0.0362 0.0249 'International Tables Vol C Tables 4.2.6.8 and 6.1.1.4'
Si Si 0.0817 0.0704 'International Tables Vol C Tables 4.2.6.8 and 6.1.1.4'
P P 0.1023 0.0942 'International Tables Vol C Tables 4.2.6.8 and 6.1.1.4'
S S 0.1246 0.1234 'International Tables Vol C Tables 4.2.6.8 and 6.1.1.4'
Fe Fe 0.3463 0.8444 'International Tables Vol C Tables 4.2.6.8 and 6.1.1.4'

loop_
_geom_angle_atom_site_label_1
_geom_angle_atom_site_label_2
_geom_angle_atom_site_label_3
_geom_angle
S003 Fe01 P004 118.064(14)
S003 Fe01 P006 118.066(14)
S003 Fe01 Si1 85.283(13)
P004 Fe01 Si1 81.443(13)
P006 Fe01 P004 119.517(14)
P006 Fe01 Si1 82.406(14)
N00I Fe01 S003 97.55(4)
N00I Fe01 P004 97.70(4)
N00I Fe01 P006 95.67(4)
N00I Fe01 Si1 177.10(4)
S003 Fe02 P005 118.100(14)
S003 Fe02 P007 117.247(14)
S003 Fe02 Si00 85.621(13)
P005 Fe02 Si00 81.413(14)
P007 Fe02 P005 120.067(14)
P007 Fe02 Si00 81.587(13)
N00F Fe02 S003 97.00(4)
N00F Fe02 P005 95.33(3)
N00F Fe02 P007 99.13(4)
N00F Fe02 Si00 176.54(4)
Fe01 S003 Fe02 137.098(15)
C010 S003 Fe01 111.62(4)
C010 S003 Fe02 111.28(4)
C00P P004 Fe01 113.47(4)
C00P P004 C016 100.32(6)
C00P P004 C01J 100.17(6)
C016 P004 Fe01 120.06(5)
C01J P004 Fe01 116.96(5)
C01J P004 C016 102.83(6)
C00Z P005 Fe02 122.33(4)
C00Z P005 C01W 98.44(6)
C011 P005 Fe02 113.01(4)
C011 P005 C00Z 102.89(6)
C011 P005 C01W 101.97(6)
C01W P005 Fe02 115.35(5)
C012 P006 Fe01 122.72(5)
C012 P006 C01E 98.20(6)
C018 P006 Fe01 113.40(4)
C018 P006 C012 103.07(6)
C018 P006 C01E 99.87(6)
C01E P006 Fe01 116.17(4)
C013 P007 Fe02 114.54(4)
C013 P007 C015 101.35(6)
C013 P007 C01G 100.55(6)
C015 P007 Fe02 120.33(4)
C01G P007 Fe02 115.67(4)
C01G P007 C015 101.53(6)
C00T Si00 Fe02 108.64(4)
C00T Si00 C00U 112.97(6)
C00T Si00 C017 106.23(5)
C00U Si00 Fe02 111.24(4)
C00U Si00 C017 105.49(6)
C017 Si00 Fe02 112.19(4)
C00O Si1 Fe01 112.20(4)
C00O Si1 C00R 107.66(6)
C00Q Si1 Fe01 109.47(4)
C00Q Si1 C00O 104.02(5)
C00Q Si1 C00R 112.43(5)
C00R Si1 Fe01 110.88(4)
O2C3 Na0A O3C3 69.22(5)
O2C3 Na0A O4C3 105.82(4)
O2C3 Na0A O1C3 69.41(4)
O2C3 Na0A O1C2 93.21(5)
O2C3 Na0A O2C2 83.33(5)
O2C3 Na0A O3C2 135.60(5)
O2C3 Na0A O1C1 83.68(18)
O2C3 Na0A O3C1 157.32(17)
O2C3 Na0A O4C1 133.09(16)
O3C3 Na0A O4C3 68.17(4)
O3C3 Na0A O4C1 150.98(16)
O1C3 Na0A O3C3 105.93(4)
O1C3 Na0A O4C3 68.03(4)
O1C3 Na0A O2C2 137.59(5)
O1C3 Na0A O4C1 73.82(15)
O1C2 Na0A O3C3 157.01(6)
O1C2 Na0A O4C3 133.07(5)
O1C2 Na0A O1C3 80.01(5)
O1C2 Na0A O2C2 69.44(5)
O2C2 Na0A O3C3 93.13(5)
O2C2 Na0A O4C3 153.43(5)
O3C2 Na0A O3C3 77.76(5)
O3C2 Na0A O4C3 87.67(5)
O3C2 Na0A O1C3 150.85(5)
O3C2 Na0A O1C2 108.12(5)
O3C2 Na0A O2C2 69.42(5)
O4C2 Na0A O2C3 153.21(6)
O4C2 Na0A O3C3 131.80(6)
O4C2 Na0A O4C3 74.80(4)
O4C2 Na0A O1C3 86.84(5)
O4C2 Na0A O1C2 69.85(5)
O4C2 Na0A O2C2 108.27(5)
O4C2 Na0A O3C2 70.85(5)
O1C1 Na0A O3C3 140.99(18)
O1C1 Na0A O4C3 149.08(18)
O1C1 Na0A O1C3 89.11(18)
O1C1 Na0A O4C1 67.4(2)
O2C1 Na0A O2C3 96.1(2)
O2C1 Na0A O3C3 83.52(19)
O2C1 Na0A O4C3 134.2(2)
O2C1 Na0A O1C3 157.4(2)
O2C1 Na0A O1C1 71.7(3)
O2C1 Na0A O3C1 71.2(3)
O2C1 Na0A O4C1 107.9(2)
O3C1 Na0A O3C3 90.29(17)
O3C1 Na0A O4C3 73.60(17)
O3C1 Na0A O1C3 128.00(17)
O3C1 Na0A O1C1 108.7(2)
O3C1 Na0A O4C1 69.5(2)
O4C1 Na0A O4C3 85.75(15)
N00H N00F Fe02 177.32(11)
N00L N00I Fe01 177.48(11)
C00Q C00N H00N 119.4
C00Y C00N H00N 119.4
C00Y C00N C00Q 121.15(12)
C00P C00O Si1 113.89(9)
C00V C00O Si1 127.28(10)
C00V C00O C00P 118.57(12)
C00O C00P P004 114.11(9)
C01C C00P P004 125.71(10)
C01C C00P C00O 120.17(12)
C00N C00Q Si1 129.49(10)
C010 C00Q Si1 113.30(9)
C010 C00Q C00N 117.06(11)
C00X C00R Si1 127.33(10)
C00X C00R C018 118.27(12)
C018 C00R Si1 114.00(9)
C00U C00S H00S 119.5
C01D C00S H00S 119.5
C01D C00S C00U 121.02(12)
C00W C00T Si00 129.12(10)
C00W C00T C010 117.15(11)
C010 C00T Si00 113.71(9)
C00S C00U Si00 127.10(10)
C00S C00U C011 118.63(12)
C011 C00U Si00 113.98(9)
C00O C00V H00V 119.5
C019 C00V C00O 121.05(13)
C019 C00V H00V 119.5
C00T C00W H00W 119.4
C00Y C00W C00T 121.14(12)
C00Y C00W H00W 119.4
C00R C00X H00X 119.5
C014 C00X C00R 121.07(13)
C014 C00X H00X 119.5
C00N C00Y C00W 119.92(12)
C00N C00Y H00Y 120.0
C00W C00Y H00Y 120.0
P005 C00Z H00Z 107.7
C01X C00Z P005 110.85(9)
C01X C00Z H00Z 107.7
C01X C00Z C020 110.31(12)
C020 C00Z P005 112.51(10)
C020 C00Z H00Z 107.7
C00Q C010 S003 118.35(9)
C00Q C010 C00T 123.49(11)
C00T C010 S003 118.13(9)
C00U C011 P005 114.04(9)
C01N C011 P005 125.97(10)
C01N C011 C00U 120.00(12)
P006 C012 H012 107.7
C021 C012 P006 110.80(10)
C021 C012 H012 107.7
C021 C012 C022 110.07(12)
C022 C012 P006 112.69(10)
C022 C012 H012 107.7
C017 C013 P007 114.35(9)
C017 C013 C01A 120.07(12)
C01A C013 P007 125.58(10)
C00X C014 H014 120.0
C01H C014 C00X 120.08(13)
C01H C014 H014 120.0
P007 C015 H015 106.3
C01K C015 P007 109.43(9)
C01K C015 H015 106.3
C01K C015 C01V 110.21(12)
C01V C015 P007 117.54(10)
C01V C015 H015 106.3
P004 C016 H016 106.9
C01P C016 P004 109.48(9)
C01P C016 H016 106.9
C01T C016 P004 116.87(10)
C01T C016 H016 106.9
C01T C016 C01P 109.36(12)
C013 C017 Si00 113.91(9)
C013 C017 C01F 118.77(12)
C01F C017 Si00 127.32(10)
C00R C018 P006 113.94(9)
C01B C018 P006 125.84(10)
C01B C018 C00R 120.22(12)
C00V C019 H019 120.1
C00V C019 C01O 119.85(13)
C01O C019 H019 120.1
C013 C01A H01A 119.9
C01Q C01A C013 120.29(13)
C01Q C01A H01A 119.9
C018 C01B H01B 119.8
C01H C01B C018 120.30(13)
C01H C01B H01B 119.8
C00P C01C H01C 119.9
C01O C01C C00P 120.20(13)
C01O C01C H01C 119.9
C00S C01D H01D 120.1
C01I C01D C00S 119.88(13)
C01I C01D H01D 120.1
P006 C01E H01E 106.5
C01R C01E P006 116.04(9)
C01R C01E H01E 106.5
C01S C01E P006 111.15(9)
C01S C01E H01E 106.5
C01S C01E C01R 109.58(11)
C017 C01F H01F 119.6
C01M C01F C017 120.87(13)
C01M C01F H01F 119.6
P007 C01G H01G 108.6
C01L C01G P007 110.65(9)
C01L C01G H01G 108.6
C01L C01G C01Y 110.61(12)
C01Y C01G P007 109.78(9)
C01Y C01G H01G 108.6
C014 C01H C01B 120.04(13)
C014 C01H H01H 120.0
C01B C01H H01H 120.0
C01D C01I H01I 120.0
C01N C01I C01D 119.93(13)
C01N C01I H01I 120.0
P004 C01J H01J 108.2
C01U C01J P004 109.78(9)
C01U C01J H01J 108.2
C01Z C01J P004 112.11(10)
C01Z C01J H01J 108.2
C01Z C01J C01U 110.36(12)
C015 C01K H01K 109.5
C015 C01K H01L 109.5
C015 C01K H01M 109.5
H01K C01K H01L 109.5
H01K C01K H01M 109.5
H01L C01K H01M 109.5
C01G C01L H01N 109.5
C01G C01L H01O 109.5
C01G C01L H01P 109.5
H01N C01L H01O 109.5
H01N C01L H01P 109.5
H01O C01L H01P 109.5
C01F C01M H01Q 120.1
C01F C01M C01Q 119.83(13)
C01Q C01M H01Q 120.1
C011 C01N H01R 119.7
C01I C01N C011 120.53(13)
C01I C01N H01R 119.7
C019 C01O H01S 119.9
C01C C01O C019 120.12(13)
C01C C01O H01S 119.9
C016 C01P H01T 109.5
C016 C01P H01U 109.5
C016 C01P H01V 109.5
H01T C01P H01U 109.5
H01T C01P H01V 109.5
H01U C01P H01V 109.5
C01A C01Q C01M 120.12(13)
C01A C01Q H01W 119.9
C01M C01Q H01W 119.9
C01E C01R H01X 109.5
C01E C01R H01Y 109.5
C01E C01R H 109.5
H01X C01R H01Y 109.5
H01X C01R H 109.5
H01Y C01R H 109.5
C01E C01S H01Z 109.5
C01E C01S HA 109.5
C01E C01S HB 109.5
H01Z C01S HA 109.5
H01Z C01S HB 109.5
HA C01S HB 109.5
C016 C01T H01 109.5
C016 C01T HC 109.5
C016 C01T HD 109.5
H01 C01T HC 109.5
H01 C01T HD 109.5
HC C01T HD 109.5
C01J C01U H0AA 109.5
C01J C01U HE 109.5
C01J C01U HF 109.5
H0AA C01U HE 109.5
H0AA C01U HF 109.5
HE C01U HF 109.5
C015 C01V H1AA 109.5
C015 C01V HG 109.5
C015 C01V HH 109.5
H1AA C01V HG 109.5
H1AA C01V HH 109.5
HG C01V HH 109.5
P005 C01W H2AA 106.7
C025 C01W P005 114.72(10)
C025 C01W H2AA 106.7
C02A C01W P005 112.79(10)
C02A C01W H2AA 106.7
C02A C01W C025 108.64(12)
C00Z C01X H3AA 109.5
C00Z C01X HI 109.5
C00Z C01X HJ 109.5
H3AA C01X HI 109.5
H3AA C01X HJ 109.5
HI C01X HJ 109.5
C01G C01Y H4AA 109.5
C01G C01Y HK 109.5
C01G C01Y HL 109.5
H4AA C01Y HK 109.5
H4AA C01Y HL 109.5
HK C01Y HL 109.5
C01J C01Z H5AA 109.5
C01J C01Z HM 109.5
C01J C01Z HN 109.5
H5AA C01Z HM 109.5
H5AA C01Z HN 109.5
HM C01Z HN 109.5
C00Z C020 H02A 109.5
C00Z C020 H02B 109.5
C00Z C020 H02C 109.5
H02A C020 H02B 109.5
H02A C020 H02C 109.5
H02B C020 H02C 109.5
C012 C021 H02D 109.5
C012 C021 H02E 109.5
C012 C021 H02F 109.5
H02D C021 H02E 109.5
H02D C021 H02F 109.5
H02E C021 H02F 109.5
C012 C022 H02G 109.5
C012 C022 H02H 109.5
C012 C022 H02I 109.5
H02G C022 H02H 109.5
H02G C022 H02I 109.5
H02H C022 H02I 109.5
C01W C025 H02J 109.5
C01W C025 H02K 109.5
C01W C025 H02L 109.5
H02J C025 H02K 109.5
H02J C025 H02L 109.5
H02K C025 H02L 109.5
C01W C02A H02M 109.5
C01W C02A H02N 109.5
C01W C02A H02O 109.5
H02M C02A H02N 109.5
H02M C02A H02O 109.5
H02N C02A H02O 109.5
H3CA C3C3 H3CB 107.9
C4C3 C3C3 H3CA 109.2
C4C3 C3C3 H3CB 109.2
O1C3 C3C3 H3CA 109.2
O1C3 C3C3 H3CB 109.2
O1C3 C3C3 C4C3 112.09(15)
C3C3 C4C3 H4CA 110.2
C3C3 C4C3 H4CB 110.2
H4CA C4C3 H4CB 108.5
O2C3 C4C3 C3C3 107.67(14)
O2C3 C4C3 H4CA 110.2
O2C3 C4C3 H4CB 110.2
C4C3 O2C3 Na0A 115.76(10)
C4C3 O2C3 C5C3 113.86(15)
C5C3 O2C3 Na0A 110.59(12)
O2C3 C5C3 H5CA 109.3
O2C3 C5C3 H5CB 109.3
O2C3 C5C3 C6C3 111.49(15)
H5CA C5C3 H5CB 108.0
C6C3 C5C3 H5CA 109.3
C6C3 C5C3 H5CB 109.3
C5C3 C6C3 H6CA 110.2
C5C3 C6C3 H6CB 110.2
H6CA C6C3 H6CB 108.5
O3C3 C6C3 C5C3 107.45(15)
O3C3 C6C3 H6CA 110.2
O3C3 C6C3 H6CB 110.2
C6C3 O3C3 Na0A 113.52(11)
C7C3 O3C3 Na0A 109.74(11)
C7C3 O3C3 C6C3 113.73(14)
O3C3 C7C3 H7CA 109.0
O3C3 C7C3 H7CB 109.0
O3C3 C7C3 C8C3 112.74(14)
H7CA C7C3 H7CB 107.8
C8C3 C7C3 H7CA 109.0
C8C3 C7C3 H7CB 109.0
C7C3 C8C3 H8CA 110.2
C7C3 C8C3 H8CB 110.2
H8CA C8C3 H8CB 108.5
O4C3 C8C3 C7C3 107.53(14)
O4C3 C8C3 H8CA 110.2
O4C3 C8C3 H8CB 110.2
C8C3 O4C3 Na0A 114.46(10)
C8C3 O4C3 C1C3 114.34(12)
C1C3 O4C3 Na0A 108.18(9)
O4C3 C1C3 H1CA 109.1
O4C3 C1C3 H1CB 109.1
O4C3 C1C3 C2C3 112.38(13)
H1CA C1C3 H1CB 107.9
C2C3 C1C3 H1CA 109.1
C2C3 C1C3 H1CB 109.1
C1C3 C2C3 H2CA 110.4
C1C3 C2C3 H2CB 110.4
H2CA C2C3 H2CB 108.6
O1C3 C2C3 C1C3 106.82(13)
O1C3 C2C3 H2CA 110.4
O1C3 C2C3 H2CB 110.4
C3C3 O1C3 Na0A 107.42(10)
C2C3 O1C3 Na0A 116.57(10)
C2C3 O1C3 C3C3 114.24(13)
H1CC C1C2 H1CD 108.6
C2C2 C1C2 H1CC 110.3
C2C2 C1C2 H1CD 110.3
O4C2 C1C2 H1CC 110.3
O4C2 C1C2 H1CD 110.3
O4C2 C1C2 C2C2 106.9(3)
C1C2 C2C2 H2CC 109.2
C1C2 C2C2 H2CD 109.2
H2CC C2C2 H2CD 107.9
O1C2 C2C2 C1C2 112.0(3)
O1C2 C2C2 H2CC 109.2
O1C2 C2C2 H2CD 109.2
C2C2 O1C2 Na0A 108.64(19)
C2C2 O1C2 C3C2 114.1(3)
C3C2 O1C2 Na0A 115.27(13)
O1C2 C3C2 H3CC 110.3
O1C2 C3C2 H3CD 110.3
O1C2 C3C2 C4C2 107.0(2)
H3CC C3C2 H3CD 108.6
C4C2 C3C2 H3CC 110.3
C4C2 C3C2 H3CD 110.3
C3C2 C4C2 H4CC 109.0
C3C2 C4C2 H4CD 109.0
H4CC C4C2 H4CD 107.8
O2C2 C4C2 C3C2 112.7(2)
O2C2 C4C2 H4CC 109.0
O2C2 C4C2 H4CD 109.0
C4C2 O2C2 Na0A 108.46(15)
C5C2 O2C2 Na0A 114.22(12)
C5C2 O2C2 C4C2 114.1(2)
O2C2 C5C2 H5CC 110.5
O2C2 C5C2 H5CD 110.5
O2C2 C5C2 C6C2 106.3(2)
H5CC C5C2 H5CD 108.7
C6C2 C5C2 H5CC 110.5
C6C2 C5C2 H5CD 110.5
C5C2 C6C2 H6CC 109.2
C5C2 C6C2 H6CD 109.2
H6CC C6C2 H6CD 107.9
O3C2 C6C2 C5C2 112.0(3)
O3C2 C6C2 H6CC 109.2
O3C2 C6C2 H6CD 109.2
C6C2 O3C2 Na0A 109.91(17)
C7C2 O3C2 Na0A 113.97(13)
C7C2 O3C2 C6C2 114.5(3)
O3C2 C7C2 H7CC 110.4
O3C2 C7C2 H7CD 110.4
O3C2 C7C2 C8C2 106.8(3)
H7CC C7C2 H7CD 108.6
C8C2 C7C2 H7CC 110.4
C8C2 C7C2 H7CD 110.4
C7C2 C8C2 H8CC 109.1
C7C2 C8C2 H8CD 109.1
H8CC C8C2 H8CD 107.9
O4C2 C8C2 C7C2 112.4(3)
O4C2 C8C2 H8CC 109.1
O4C2 C8C2 H8CD 109.1
C1C2 O4C2 Na0A 115.49(12)
C1C2 O4C2 C8C2 114.4(3)
C8C2 O4C2 Na0A 107.54(19)
H1CE C1C1 H1CF 107.9
C2C1 C1C1 H1CE 109.2
C2C1 C1C1 H1CF 109.2
O4C1 C1C1 H1CE 109.2
O4C1 C1C1 H1CF 109.2
O4C1 C1C1 C2C1 111.9(12)
C1C1 C2C1 H2CE 109.8
C1C1 C2C1 H2CF 109.8
H2CE C2C1 H2CF 108.3
O1C1 C2C1 C1C1 109.4(12)
O1C1 C2C1 H2CE 109.8
O1C1 C2C1 H2CF 109.8
C2C1 O1C1 Na0A 117.4(6)
C3C1 O1C1 Na0A 108.4(10)
C3C1 O1C1 C2C1 112.1(12)
O1C1 C3C1 H3CE 109.3
O1C1 C3C1 H3CF 109.3
O1C1 C3C1 C4C1 111.8(12)
H3CE C3C1 H3CF 107.9
C4C1 C3C1 H3CE 109.3
C4C1 C3C1 H3CF 109.3
C3C1 C4C1 H4CE 109.6
C3C1 C4C1 H4CF 109.6
H4CE C4C1 H4CF 108.1
O2C1 C4C1 C3C1 110.2(11)
O2C1 C4C1 H4CE 109.6
O2C1 C4C1 H4CF 109.6
C4C1 O2C1 Na0A 113.3(6)
C5C1 O2C1 Na0A 112.2(11)
C5C1 O2C1 C4C1 112.8(14)
O2C1 C5C1 H5CE 109.2
O2C1 C5C1 H5CF 109.2
O2C1 C5C1 C6C1 112.1(13)
H5CE C5C1 H5CF 107.9
C6C1 C5C1 H5CE 109.2
C6C1 C5C1 H5CF 109.2
C5C1 C6C1 H6CE 109.4
C5C1 C6C1 H6CF 109.4
H6CE C6C1 H6CF 108.0
O3C1 C6C1 C5C1 111.3(13)
O3C1 C6C1 H6CE 109.4
O3C1 C6C1 H6CF 109.4
C6C1 O3C1 Na0A 112.7(6)
C7C1 O3C1 Na0A 111.2(14)
C7C1 O3C1 C6C1 115.0(18)
O3C1 C7C1 H7CE 109.3
O3C1 C7C1 H7CF 109.3
O3C1 C7C1 C8C1 111.6(14)
H7CE C7C1 H7CF 108.0
C8C1 C7C1 H7CE 109.3
C8C1 C7C1 H7CF 109.3
C7C1 C8C1 H8CE 109.7
C7C1 C8C1 H8CF 109.7
H8CE C8C1 H8CF 108.2
O4C1 C8C1 C7C1 109.7(16)
O4C1 C8C1 H8CE 109.7
O4C1 C8C1 H8CF 109.7
C1C1 O4C1 Na0A 113.3(10)
C1C1 O4C1 C8C1 111.9(14)
C8C1 O4C1 Na0A 112.3(5)

loop_
_geom_bond_atom_site_label_1
_geom_bond_atom_site_label_2
_geom_bond_distance
Fe01 S003 2.1837(3)
Fe01 P004 2.2413(4)
Fe01 P006 2.2115(4)
Fe01 Si1 2.2583(4)
Fe01 N00I 1.8224(11)
Fe02 S003 2.1839(3)
Fe02 P005 2.2370(4)
Fe02 P007 2.2276(4)
Fe02 Si00 2.2594(4)
Fe02 N00F 1.8083(11)
S003 C010 1.8143(12)
P004 C00P 1.8458(13)
P004 C016 1.8795(14)
P004 C01J 1.8695(14)
P005 C00Z 1.8749(14)
P005 C011 1.8442(13)
P005 C01W 1.8762(14)
P006 C012 1.8797(13)
P006 C018 1.8458(13)
P006 C01E 1.8914(13)
P007 C013 1.8479(13)
P007 C015 1.8809(13)
P007 C01G 1.8671(13)
Si00 C00T 1.8871(13)
Si00 C00U 1.8976(13)
Si00 C017 1.8991(13)
Si1 C00O 1.8973(13)
Si1 C00Q 1.8891(13)
Si1 C00R 1.9066(13)
Na0A O2C3 2.4238(13)
Na0A O3C3 2.4842(13)
Na0A O4C3 2.5330(12)
Na0A O1C3 2.4687(13)
Na0A O1C2 2.4624(15)
Na0A O2C2 2.4745(14)
Na0A O3C2 2.4327(15)
Na0A O4C2 2.4166(14)
Na0A O1C1 2.451(7)
Na0A O2C1 2.386(8)
Na0A O3C1 2.440(7)
Na0A O4C1 2.502(6)
N00F N00H 1.1278(16)
N00I N00L 1.1218(16)
C00N H00N 0.9500
C00N C00Q 1.4019(17)
C00N C00Y 1.3919(18)
C00O C00P 1.4034(18)
C00O C00V 1.4010(18)
C00P C01C 1.4017(18)
C00Q C010 1.3972(17)
C00R C00X 1.4007(18)
C00R C018 1.4114(18)
C00S H00S 0.9500
C00S C00U 1.3987(17)
C00S C01D 1.3938(19)
C00T C00W 1.3972(17)
C00T C010 1.4025(17)
C00U C011 1.4062(18)
C00V H00V 0.9500
C00V C019 1.3901(19)
C00W H00W 0.9500
C00W C00Y 1.3936(19)
C00X H00X 0.9500
C00X C014 1.3922(19)
C00Y H00Y 0.9500
C00Z H00Z 1.0000
C00Z C01X 1.521(2)
C00Z C020 1.5332(19)
C011 C01N 1.3986(18)
C012 H012 1.0000
C012 C021 1.523(2)
C012 C022 1.533(2)
C013 C017 1.3996(18)
C013 C01A 1.4010(18)
C014 H014 0.9500
C014 C01H 1.386(2)
C015 H015 1.0000
C015 C01K 1.532(2)
C015 C01V 1.5330(19)
C016 H016 1.0000
C016 C01P 1.532(2)
C016 C01T 1.5266(19)
C017 C01F 1.4044(18)
C018 C01B 1.3986(18)
C019 H019 0.9500
C019 C01O 1.390(2)
C01A H01A 0.9500
C01A C01Q 1.387(2)
C01B H01B 0.9500
C01B C01H 1.388(2)
C01C H01C 0.9500
C01C C01O 1.387(2)
C01D H01D 0.9500
C01D C01I 1.389(2)
C01E H01E 1.0000
C01E C01R 1.5329(18)
C01E C01S 1.5252(19)
C01F H01F 0.9500
C01F C01M 1.390(2)
C01G H01G 1.0000
C01G C01L 1.526(2)
C01G C01Y 1.5275(19)
C01H H01H 0.9500
C01I H01I 0.9500
C01I C01N 1.387(2)
C01J H01J 1.0000
C01J C01U 1.534(2)
C01J C01Z 1.527(2)
C01K H01K 0.9800
C01K H01L 0.9800
C01K H01M 0.9800
C01L H01N 0.9800
C01L H01O 0.9800
C01L H01P 0.9800
C01M H01Q 0.9500
C01M C01Q 1.390(2)
C01N H01R 0.9500
C01O H01S 0.9500
C01P H01T 0.9800
C01P H01U 0.9800
C01P H01V 0.9800
C01Q H01W 0.9500
C01R H01X 0.9800
C01R H01Y 0.9800
C01R H 0.9800
C01S H01Z 0.9800
C01S HA 0.9800
C01S HB 0.9800
C01T H01 0.9800
C01T HC 0.9800
C01T HD 0.9800
C01U H0AA 0.9800
C01U HE 0.9800
C01U HF 0.9800
C01V H1AA 0.9800
C01V HG 0.9800
C01V HH 0.9800
C01W H2AA 1.0000
C01W C025 1.532(2)
C01W C02A 1.514(2)
C01X H3AA 0.9800
C01X HI 0.9800
C01X HJ 0.9800
C01Y H4AA 0.9800
C01Y HK 0.9800
C01Y HL 0.9800
C01Z H5AA 0.9800
C01Z HM 0.9800
C01Z HN 0.9800
C020 H02A 0.9800
C020 H02B 0.9800
C020 H02C 0.9800
C021 H02D 0.9800
C021 H02E 0.9800
C021 H02F 0.9800
C022 H02G 0.9800
C022 H02H 0.9800
C022 H02I 0.9800
C025 H02J 0.9800
C025 H02K 0.9800
C025 H02L 0.9800
C02A H02M 0.9800
C02A H02N 0.9800
C02A H02O 0.9800
C3C3 H3CA 0.9900
C3C3 H3CB 0.9900
C3C3 C4C3 1.486(3)
C3C3 O1C3 1.423(2)
C4C3 H4CA 0.9900
C4C3 H4CB 0.9900
C4C3 O2C3 1.424(2)
O2C3 C5C3 1.428(2)
C5C3 H5CA 0.9900
C5C3 H5CB 0.9900
C5C3 C6C3 1.493(3)
C6C3 H6CA 0.9900
C6C3 H6CB 0.9900
C6C3 O3C3 1.428(2)
O3C3 C7C3 1.419(2)
C7C3 H7CA 0.9900
C7C3 H7CB 0.9900
C7C3 C8C3 1.507(3)
C8C3 H8CA 0.9900
C8C3 H8CB 0.9900
C8C3 O4C3 1.412(2)
O4C3 C1C3 1.437(2)
C1C3 H1CA 0.9900
C1C3 H1CB 0.9900
C1C3 C2C3 1.496(3)
C2C3 H2CA 0.9900
C2C3 H2CB 0.9900
C2C3 O1C3 1.4110(19)
C1C2 H1CC 0.9900
C1C2 H1CD 0.9900
C1C2 C2C2 1.517(6)
C1C2 O4C2 1.416(3)
C2C2 H2CC 0.9900
C2C2 H2CD 0.9900
C2C2 O1C2 1.421(5)
O1C2 C3C2 1.422(2)
C3C2 H3CC 0.9900
C3C2 H3CD 0.9900
C3C2 C4C2 1.511(4)
C4C2 H4CC 0.9900
C4C2 H4CD 0.9900
C4C2 O2C2 1.429(4)
O2C2 C5C2 1.421(2)
C5C2 H5CC 0.9900
C5C2 H5CD 0.9900
C5C2 C6C2 1.512(5)
C6C2 H6CC 0.9900
C6C2 H6CD 0.9900
C6C2 O3C2 1.427(5)
O3C2 C7C2 1.425(3)
C7C2 H7CC 0.9900
C7C2 H7CD 0.9900
C7C2 C8C2 1.506(6)
C8C2 H8CC 0.9900
C8C2 H8CD 0.9900
C8C2 O4C2 1.430(5)
C1C1 H1CE 0.9900
C1C1 H1CF 0.9900
C1C1 C2C1 1.496(14)
C1C1 O4C1 1.415(15)
C2C1 H2CE 0.9900
C2C1 H2CF 0.9900
C2C1 O1C1 1.423(10)
O1C1 C3C1 1.405(14)
C3C1 H3CE 0.9900
C3C1 H3CF 0.9900
C3C1 C4C1 1.517(15)
C4C1 H4CE 0.9900
C4C1 H4CF 0.9900
C4C1 O2C1 1.432(10)
O2C1 C5C1 1.406(15)
C5C1 H5CE 0.9900
C5C1 H5CF 0.9900
C5C1 C6C1 1.516(15)
C6C1 H6CE 0.9900
C6C1 H6CF 0.9900
C6C1 O3C1 1.431(11)
O3C1 C7C1 1.418(16)
C7C1 H7CE 0.9900
C7C1 H7CF 0.9900
C7C1 C8C1 1.500(16)
C8C1 H8CE 0.9900
C8C1 H8CF 0.9900
C8C1 O4C1 1.426(10)

loop_
_smtbx_masks_void_nr
_smtbx_masks_void_average_x
_smtbx_masks_void_average_y
_smtbx_masks_void_average_z
_smtbx_masks_void_volume
_smtbx_masks_void_count_electrons
1 -0.076 0.000 0.500 444.3 138.8
2 0.282 0.636 0.043 18.0 0.0
3 0.718 0.364 -0.043 18.0 0.0
